data_7118274
loop_
_publ_author_name
'Xiao, Jun-An'
'Xia, Peng-Ju'
'Zhang, Xing-Yu'
'Chen, Xiao-Qing'
'Ou, Guang-Chuan'
'Yang, Hua'

_publ_section_title
;
 Amide-assisted intramolecular [3+2] annulation of cyclopropane
 ring-opening: a facile and diastereoselective access to the tricyclic
 core of (+-)-scandine.
;
_journal_issue 10
_journal_name_full 'Chemical communications (Cambridge, England)'
_journal_page_first 2177
_journal_page_last 2180
_journal_paper_doi 10.1039/c5cc07485a
_journal_volume 52
_journal_year 2016
_chemical_formula_sum 'C22 H21 N O4'
_chemical_formula_weight 363.40
_chemical_name_systematic
; 
 ? 
;
_space_group_IT_number 2
_symmetry_cell_setting triclinic
_symmetry_space_group_name_Hall '-P 1'
_symmetry_space_group_name_H-M 'P -1'
_atom_sites_solution_hydrogens geom
_atom_sites_solution_primary direct
_atom_sites_solution_secondary difmap
_audit_creation_method SHELXL-97
_audit_update_record
;
2015-08-26 deposited with the CCDC.
2015-12-14 downloaded from the CCDC.
;
_cell_angle_alpha 72.080(6)
_cell_angle_beta 89.811(7)
_cell_angle_gamma 77.711(7)
_cell_formula_units_Z 8
_cell_length_a 11.0068(12)
_cell_length_b 18.8343(18)
_cell_length_c 19.829(2)
_cell_measurement_temperature 296(2)
_cell_volume 3813.1(7)
_computing_structure_refinement 'SHELXL-97 (Sheldrick, 1997)'
_computing_structure_solution 'SHELXS-97 (Sheldrick, 1990)'
_diffrn_ambient_temperature 296(2)
_diffrn_measured_fraction_theta_full 1.000
_diffrn_measured_fraction_theta_max 1.000
_diffrn_radiation_monochromator graphite
_diffrn_radiation_source 'fine-focus sealed tube'
_diffrn_radiation_type MoK\a
_diffrn_radiation_wavelength 0.71073
_diffrn_reflns_av_R_equivalents 0.0559
_diffrn_reflns_av_sigmaI/netI 0.0715
_diffrn_reflns_limit_h_max 11
_diffrn_reflns_limit_h_min -13
_diffrn_reflns_limit_k_max 22
_diffrn_reflns_limit_k_min -22
_diffrn_reflns_limit_l_max 23
_diffrn_reflns_limit_l_min -23
_diffrn_reflns_number 42562
_diffrn_reflns_theta_full 25.01
_diffrn_reflns_theta_max 25.01
_diffrn_reflns_theta_min 1.08
_exptl_absorpt_coefficient_mu 0.087
_exptl_absorpt_correction_T_max 0.9828
_exptl_absorpt_correction_T_min 0.9828
_exptl_crystal_colour COLORLESS
_exptl_crystal_density_diffrn 1.266
_exptl_crystal_density_method 'not measured'
_exptl_crystal_description block
_exptl_crystal_F_000 1536
_exptl_crystal_size_max 0.20
_exptl_crystal_size_mid 0.20
_exptl_crystal_size_min 0.20
_refine_diff_density_max 0.311
_refine_diff_density_min -0.231
_refine_diff_density_rms 0.039
_refine_ls_extinction_method none
_refine_ls_goodness_of_fit_ref 0.994
_refine_ls_hydrogen_treatment mixed
_refine_ls_matrix_type full
_refine_ls_number_parameters 993
_refine_ls_number_reflns 13430
_refine_ls_number_restraints 4
_refine_ls_restrained_S_all 0.994
_refine_ls_R_factor_all 0.1295
_refine_ls_R_factor_gt 0.0534
_refine_ls_shift/su_max 0.000
_refine_ls_shift/su_mean 0.000
_refine_ls_structure_factor_coef Fsqd
_refine_ls_weighting_details 'calc w=1/[\s^2^(Fo^2^)+(0.0826P)^2^+0.1728P] where P=(Fo^2^+2Fc^2^)/3'
_refine_ls_weighting_scheme calc
_refine_ls_wR_factor_gt 0.1271
_refine_ls_wR_factor_ref 0.1720
_reflns_number_gt 6887
_reflns_number_total 13430
_reflns_threshold_expression >2sigma(I)
_cod_data_source_file c5cc07485a2.cif
_cod_data_source_block ja
_cod_depositor_comments 'Adding full bibliography for 7118274--7118276.cif.'
_cod_original_sg_symbol_H-M p-1
_cod_database_code 7118274

loop_
_symmetry_equiv_pos_as_xyz
'x, y, z'
'-x, -y, -z'

loop_
_atom_site_label
_atom_site_type_symbol
_atom_site_fract_x
_atom_site_fract_y
_atom_site_fract_z
_atom_site_U_iso_or_equiv
_atom_site_adp_type
_atom_site_occupancy
_atom_site_symmetry_multiplicity
_atom_site_calc_flag
_atom_site_refinement_flags
O1 O 0.38059(17) 0.41631(11) 0.24865(12) 0.0573(6) Uani 1 1 d .
O2 O 0.00663(19) 0.12875(12) 0.16691(13) 0.0613(6) Uani 1 1 d .
O3 O 0.25525(19) 0.66915(11) 0.27838(12) 0.0604(6) Uani 1 1 d .
O4 O 0.20876(19) 0.79745(12) 0.13379(11) 0.0582(6) Uani 1 1 d .
O5 O 0.13561(17) 0.94662(11) 0.23090(11) 0.0553(6) Uani 1 1 d .
O6 O 0.23059(19) 0.18184(11) 0.26272(12) 0.0622(6) Uani 1 1 d .
O7 O 0.4783(2) 0.57522(12) 0.18383(13) 0.0643(6) Uani 1 1 d .
O8 O 0.5406(2) 0.24841(15) 0.12494(13) 0.0811(8) Uani 1 1 d .
O9 O 0.3391(2) 0.29404(16) 0.12235(13) 0.0836(8) Uani 1 1 d .
O10 O 0.6278(2) 0.50291(16) 0.26728(14) 0.0901(8) Uani 1 1 d .
O11 O 0.1757(2) 0.46754(16) -0.01528(14) 0.0897(8) Uani 1 1 d .
O12 O -0.1754(2) 0.31802(16) 0.05659(14) 0.0924(8) Uani 1 1 d .
O13 O -0.1247(2) 0.09027(17) 0.24927(14) 0.0939(9) Uani 1 1 d .
O14 O 0.5596(3) 0.73454(17) 0.10263(15) 0.0973(9) Uani 1 1 d .
O15 O 0.0138(2) 0.79115(17) 0.11647(15) 0.0977(9) Uani 1 1 d .
O16 O 0.3256(4) -0.0639(3) -0.00936(19) 0.1610(16) Uani 1 1 d .
N1 N 0.2562(2) 0.06525(13) 0.24818(13) 0.0411(6) Uani 1 1 d D
N2 N 0.2587(2) 0.82757(13) 0.26012(13) 0.0449(6) Uani 1 1 d D
N3 N 0.2682(2) 0.32969(13) 0.24553(13) 0.0445(6) Uani 1 1 d D
N4 N 0.2415(2) 0.55947(13) 0.25796(13) 0.0441(6) Uani 1 1 d D
C1 C 0.1894(2) 0.12681(16) 0.26255(15) 0.0425(7) Uani 1 1 d .
C2 C 0.3695(2) 0.35938(15) 0.23417(15) 0.0413(7) Uani 1 1 d .
C3 C 0.3594(3) 0.84308(15) 0.29447(15) 0.0422(7) Uani 1 1 d .
C4 C 0.3038(3) 0.60495(16) 0.27718(15) 0.0438(7) Uani 1 1 d .
C5 C 0.1110(3) 0.57984(15) 0.23855(16) 0.0432(7) Uani 1 1 d .
C6 C 0.3850(2) 0.05754(15) 0.23274(16) 0.0427(7) Uani 1 1 d .
C7 C 0.1577(3) 0.36049(15) 0.27376(16) 0.0431(7) Uani 1 1 d .
C8 C 0.1547(3) 0.88055(16) 0.23031(15) 0.0417(7) Uani 1 1 d .
C9 C 0.4801(3) 0.82540(16) 0.27397(15) 0.0468(7) Uani 1 1 d .
C10 C 0.4734(2) 0.31629(15) 0.20360(16) 0.0446(7) Uani 1 1 d .
C11 C 0.4264(3) 0.03215(16) 0.17634(16) 0.0494(8) Uani 1 1 d .
C12 C 0.0593(2) 0.12094(16) 0.28333(16) 0.0462(8) Uani 1 1 d .
C13 C -0.0457(3) 0.82803(17) 0.24647(17) 0.0508(8) Uani 1 1 d .
H13 H -0.0785 0.7872 0.2372 0.061 Uiso 1 1 calc R
C14 C 0.0584(3) 0.85308(16) 0.19789(16) 0.0460(7) Uani 1 1 d .
C15 C 0.1524(3) 0.54172(16) 0.12996(15) 0.0475(7) Uani 1 1 d .
H15 H 0.2353 0.5440 0.1355 0.057 Uiso 1 1 calc R
C16 C 0.0669(3) 0.56915(15) 0.17757(16) 0.0436(7) Uani 1 1 d .
C17 C 0.1450(3) 0.05073(19) 0.41846(17) 0.0515(8) Uani 1 1 d .
C18 C 0.4413(3) 0.28554(17) 0.14680(17) 0.0511(8) Uani 1 1 d .
C19 C 0.3355(3) 0.87622(16) 0.34752(16) 0.0519(8) Uani 1 1 d .
H19 H 0.2547 0.8873 0.3613 0.062 Uiso 1 1 calc R
C20 C 0.0337(3) 0.34881(16) 0.17429(17) 0.0503(8) Uani 1 1 d .
H20 H 0.1075 0.3397 0.1523 0.060 Uiso 1 1 calc R
C21 C 0.0423(3) 0.36921(15) 0.23938(16) 0.0453(7) Uani 1 1 d .
C22 C -0.0406(3) 0.82383(18) 0.32207(18) 0.0510(8) Uani 1 1 d .
C23 C 0.3408(3) 0.01781(17) 0.12868(16) 0.0542(8) Uani 1 1 d .
H23 H 0.2562 0.0350 0.1325 0.065 Uiso 1 1 calc R
C24 C 0.4394(3) 0.56918(17) 0.30064(17) 0.0508(8) Uani 1 1 d .
C25 C 0.5884(3) 0.26712(18) 0.32994(19) 0.0573(9) Uani 1 1 d .
C26 C 0.0893(3) 0.81046(18) 0.14562(17) 0.0552(8) Uani 1 1 d .
C27 C 0.1640(3) 0.37934(17) 0.33567(17) 0.0561(8) Uani 1 1 d .
H27 H 0.2410 0.3726 0.3587 0.067 Uiso 1 1 calc R
C28 C -0.0289(3) 0.11051(19) 0.2328(2) 0.0590(9) Uani 1 1 d .
C29 C 0.1243(3) 0.51398(17) 0.07972(16) 0.0532(8) Uani 1 1 d .
H29 H 0.0426 0.5092 0.0751 0.064 Uiso 1 1 calc R
C30 C 0.5256(3) 0.5440(2) 0.2509(2) 0.0590(9) Uani 1 1 d .
C31 C 0.0288(3) 0.60605(17) 0.28345(18) 0.0575(9) Uani 1 1 d .
H31 H 0.0598 0.6116 0.3247 0.069 Uiso 1 1 calc R
C32 C 0.4669(3) 0.07283(18) 0.27633(17) 0.0553(8) Uani 1 1 d .
H32 H 0.4377 0.0892 0.3143 0.066 Uiso 1 1 calc R
C33 C 0.5890(3) 0.27076(18) 0.25439(18) 0.0552(8) Uani 1 1 d .
H33 H 0.6328 0.2238 0.2455 0.066 Uiso 1 1 calc R
C34 C 0.0404(3) 0.08610(18) 0.36290(17) 0.0559(8) Uani 1 1 d .
H34 H -0.0283 0.0594 0.3713 0.067 Uiso 1 1 calc R
C35 C 0.5064(3) 0.79643(18) 0.21473(17) 0.0566(9) Uani 1 1 d .
H35 H 0.4503 0.7707 0.2032 0.068 Uiso 1 1 calc R
C36 C -0.0643(3) 0.39947(18) 0.26851(19) 0.0611(9) Uani 1 1 d .
H36 H -0.1420 0.4068 0.2460 0.073 Uiso 1 1 calc R
C37 C -0.0624(3) 0.58647(17) 0.16353(18) 0.0571(8) Uani 1 1 d .
H37 H -0.0946 0.5791 0.1235 0.068 Uiso 1 1 calc R
C38 C 0.4308(3) 0.89295(19) 0.38017(17) 0.0634(9) Uani 1 1 d .
H38 H 0.4138 0.9174 0.4144 0.076 Uiso 1 1 calc R
C39 C 0.5503(3) 0.8736(2) 0.36230(18) 0.0664(10) Uani 1 1 d .
H39 H 0.6150 0.8834 0.3856 0.080 Uiso 1 1 calc R
C40 C 0.2359(3) 0.0877(2) 0.42849(18) 0.0610(9) Uani 1 1 d .
H40 H 0.2349 0.1367 0.3985 0.073 Uiso 1 1 calc R
C41 C 0.3723(3) 0.5064(2) 0.42902(18) 0.0639(9) Uani 1 1 d .
C42 C 0.5951(3) 0.34248(19) 0.19824(18) 0.0614(9) Uani 1 1 d .
H42A H 0.6440 0.3384 0.1583 0.074 Uiso 1 1 calc R
H42B H 0.5979 0.3868 0.2128 0.074 Uiso 1 1 calc R
C43 C 0.4711(3) 0.5237(2) 0.37933(18) 0.0653(10) Uani 1 1 d .
H43 H 0.5446 0.4814 0.3879 0.078 Uiso 1 1 calc R
C44 C 0.2118(3) 0.49027(19) 0.03087(18) 0.0598(9) Uani 1 1 d .
C45 C 0.5539(3) 0.02199(19) 0.16623(19) 0.0645(9) Uani 1 1 d .
H45 H 0.5847 0.0036 0.1296 0.077 Uiso 1 1 calc R
C46 C -0.0725(3) 0.90092(19) 0.18761(18) 0.0599(9) Uani 1 1 d .
H46A H -0.0861 0.9479 0.1999 0.072 Uiso 1 1 calc R
H46B H -0.1235 0.9038 0.1466 0.072 Uiso 1 1 calc R
C47 C 0.6042(3) 0.80329(19) 0.17505(18) 0.0634(9) Uani 1 1 d .
H47 H 0.6642 0.8258 0.1877 0.076 Uiso 1 1 calc R
C48 C 0.5754(3) 0.84007(19) 0.31070(18) 0.0625(9) Uani 1 1 d .
H48 H 0.6574 0.8266 0.2995 0.075 Uiso 1 1 calc R
C49 C 0.5914(3) 0.06393(19) 0.2639(2) 0.0673(10) Uani 1 1 d .
H49 H 0.6461 0.0752 0.2928 0.081 Uiso 1 1 calc R
C50 C 0.0565(3) 0.4080(2) 0.36307(19) 0.0696(10) Uani 1 1 d .
H50 H 0.0610 0.4202 0.4048 0.084 Uiso 1 1 calc R
C51 C -0.0015(3) 0.16973(19) 0.32725(18) 0.0681(10) Uani 1 1 d .
H51A H 0.0456 0.2028 0.3391 0.082 Uiso 1 1 calc R
H51B H -0.0905 0.1909 0.3185 0.082 Uiso 1 1 calc R
C52 C -0.0748(3) 0.3208(2) 0.07936(19) 0.0660(9) Uani 1 1 d .
C53 C -0.0572(3) 0.4185(2) 0.3291(2) 0.0714(10) Uani 1 1 d .
H53 H -0.1296 0.4387 0.3474 0.086 Uiso 1 1 calc R
C54 C -0.1425(3) 0.61395(19) 0.2072(2) 0.0687(10) Uani 1 1 d .
H54 H -0.2279 0.6260 0.1960 0.082 Uiso 1 1 calc R
C55 C 0.1496(3) -0.0222(2) 0.46462(19) 0.0628(9) Uani 1 1 d .
H55 H 0.0897 -0.0483 0.4587 0.075 Uiso 1 1 calc R
C56 C -0.0973(3) 0.62382(19) 0.2676(2) 0.0673(10) Uani 1 1 d .
H56 H -0.1518 0.6423 0.2974 0.081 Uiso 1 1 calc R
C57 C 0.5058(4) 0.23321(18) 0.3743(2) 0.0683(10) Uani 1 1 d .
H57 H 0.4487 0.2124 0.3566 0.082 Uiso 1 1 calc R
C58 C 0.6342(3) 0.0382(2) 0.2084(2) 0.0711(10) Uani 1 1 d .
H58 H 0.7183 0.0319 0.1997 0.085 Uiso 1 1 calc R
C59 C -0.0940(3) 0.8838(2) 0.3450(2) 0.0703(10) Uani 1 1 d .
H59 H -0.1335 0.9300 0.3120 0.084 Uiso 1 1 calc R
C60 C -0.0667(3) 0.3420(2) 0.14368(19) 0.0675(10) Uani 1 1 d .
H60 H -0.1408 0.3517 0.1654 0.081 Uiso 1 1 calc R
C61 C 0.6217(3) 0.7774(2) 0.1133(2) 0.0681(10) Uani 1 1 d .
C62 C 0.3313(4) -0.0196(3) 0.5278(2) 0.0770(11) Uani 1 1 d .
H62 H 0.3939 -0.0431 0.5640 0.092 Uiso 1 1 calc R
C63 C 0.0401(3) 0.3023(2) 0.04274(18) 0.0748(10) Uani 1 1 d .
H63A H 0.0978 0.2594 0.0745 0.112 Uiso 1 1 calc R
H63B H 0.0777 0.3457 0.0286 0.112 Uiso 1 1 calc R
H63C H 0.0192 0.2896 0.0015 0.112 Uiso 1 1 calc R
C64 C 0.3287(3) 0.0523(3) 0.4829(2) 0.0731(11) Uani 1 1 d .
H64 H 0.3896 0.0777 0.4888 0.088 Uiso 1 1 calc R
C65 C 0.2462(3) 0.7527(2) 0.08619(19) 0.0816(11) Uani 1 1 d .
H65A H 0.2231 0.7845 0.0380 0.122 Uiso 1 1 calc R
H65B H 0.2055 0.7106 0.0971 0.122 Uiso 1 1 calc R
H65C H 0.3349 0.7334 0.0920 0.122 Uiso 1 1 calc R
C66 C 0.3709(4) -0.0169(2) 0.08093(19) 0.0775(11) Uani 1 1 d .
H66 H 0.4553 -0.0356 0.0779 0.093 Uiso 1 1 calc R
C67 C 0.3610(4) 0.4319(2) 0.4573(2) 0.0833(12) Uani 1 1 d .
H67 H 0.4147 0.3938 0.4442 0.100 Uiso 1 1 calc R
C68 C 0.5001(3) 0.6000(2) 0.3508(2) 0.0795(11) Uani 1 1 d .
H68A H 0.5870 0.6022 0.3456 0.095 Uiso 1 1 calc R
H68B H 0.4495 0.6416 0.3644 0.095 Uiso 1 1 calc R
C69 C 0.5600(4) 0.5606(2) 0.1297(2) 0.0834(12) Uani 1 1 d .
H69A H 0.5262 0.5953 0.0840 0.125 Uiso 1 1 calc R
H69B H 0.5669 0.5089 0.1299 0.125 Uiso 1 1 calc R
H69C H 0.6410 0.5679 0.1396 0.125 Uiso 1 1 calc R
C70 C -0.0904(4) 0.8773(2) 0.4162(2) 0.0821(12) Uani 1 1 d .
H70 H -0.1271 0.9191 0.4305 0.099 Uiso 1 1 calc R
C71 C 0.2412(4) -0.0569(2) 0.5191(2) 0.0763(11) Uani 1 1 d .
H71 H 0.2417 -0.1055 0.5499 0.092 Uiso 1 1 calc R
C72 C 0.6711(4) 0.2973(2) 0.3581(2) 0.0832(12) Uani 1 1 d .
H72 H 0.7269 0.3209 0.3290 0.100 Uiso 1 1 calc R
C73 C -0.0793(4) 0.1258(2) 0.1135(2) 0.0879(12) Uani 1 1 d .
H73A H -0.0504 0.1460 0.0673 0.132 Uiso 1 1 calc R
H73B H -0.1602 0.1558 0.1165 0.132 Uiso 1 1 calc R
H73C H -0.0845 0.0737 0.1212 0.132 Uiso 1 1 calc R
C74 C 0.3443(3) 0.4940(2) 0.0368(2) 0.0807(11) Uani 1 1 d .
H74A H 0.3928 0.4635 0.0111 0.121 Uiso 1 1 calc R
H74B H 0.3742 0.4747 0.0859 0.121 Uiso 1 1 calc R
H74C H 0.3518 0.5461 0.0172 0.121 Uiso 1 1 calc R
C75 C 0.5073(5) 0.2299(2) 0.4451(2) 0.0918(13) Uani 1 1 d .
H75 H 0.4511 0.2070 0.4746 0.110 Uiso 1 1 calc R
C76 C 0.2888(4) 0.5601(2) 0.4498(2) 0.0954(14) Uani 1 1 d .
H76 H 0.2915 0.6115 0.4311 0.115 Uiso 1 1 calc R
C77 C 0.5911(6) 0.2603(2) 0.4716(3) 0.1082(18) Uani 1 1 d .
H77 H 0.5922 0.2583 0.5191 0.130 Uiso 1 1 calc R
C78 C 0.5215(4) 0.2214(3) 0.0663(2) 0.0989(14) Uani 1 1 d .
H78A H 0.4932 0.2643 0.0244 0.148 Uiso 1 1 calc R
H78B H 0.4600 0.1909 0.0770 0.148 Uiso 1 1 calc R
H78C H 0.5985 0.1909 0.0583 0.148 Uiso 1 1 calc R
C79 C -0.0348(5) 0.8118(3) 0.4647(2) 0.1024(15) Uani 1 1 d .
H79 H -0.0356 0.8069 0.5128 0.123 Uiso 1 1 calc R
C80 C 0.1932(4) 0.4660(4) 0.5243(2) 0.1014(14) Uani 1 1 d .
H80 H 0.1335 0.4527 0.5562 0.122 Uiso 1 1 calc R
C81 C 0.2848(5) -0.0289(3) 0.0323(2) 0.0931(13) Uani 1 1 d .
C82 C 0.2724(5) 0.4120(3) 0.5045(2) 0.0992(14) Uani 1 1 d .
H82 H 0.2672 0.3610 0.5228 0.119 Uiso 1 1 calc R
C83 C 0.7180(3) 0.8012(3) 0.0640(2) 0.0960(14) Uani 1 1 d .
H83A H 0.7278 0.7728 0.0308 0.144 Uiso 1 1 calc R
H83B H 0.7958 0.7912 0.0906 0.144 Uiso 1 1 calc R
H83C H 0.6927 0.8549 0.0387 0.144 Uiso 1 1 calc R
C84 C 0.0194(5) 0.7583(2) 0.3724(2) 0.1116(17) Uani 1 1 d .
H84 H 0.0589 0.7167 0.3586 0.134 Uiso 1 1 calc R
C85 C 0.1500(4) -0.0010(3) 0.0326(2) 0.1086(15) Uani 1 1 d .
H85A H 0.1296 0.0539 0.0145 0.163 Uiso 1 1 calc R
H85B H 0.1248 -0.0174 0.0803 0.163 Uiso 1 1 calc R
H85C H 0.1074 -0.0212 0.0031 0.163 Uiso 1 1 calc R
C86 C 0.6733(5) 0.2935(3) 0.4279(3) 0.1130(17) Uani 1 1 d .
H86 H 0.7312 0.3136 0.4458 0.136 Uiso 1 1 calc R
C87 C 0.2019(5) 0.5396(3) 0.4973(2) 0.1172(18) Uani 1 1 d .
H87 H 0.1480 0.5771 0.5111 0.141 Uiso 1 1 calc R
C88 C 0.0230(6) 0.7523(3) 0.4431(2) 0.139(2) Uani 1 1 d .
H88 H 0.0653 0.7072 0.4764 0.167 Uiso 1 1 calc R
H4 H 0.284(5) 0.5146(16) 0.259(3) 0.209 Uiso 1 1 d D
H3 H 0.262(5) 0.292(2) 0.231(3) 0.209 Uiso 1 1 d D
H1 H 0.218(5) 0.030(2) 0.246(3) 0.209 Uiso 1 1 d D
H2 H 0.263(5) 0.7815(13) 0.259(3) 0.209 Uiso 1 1 d D

loop_
_atom_site_aniso_label
_atom_site_aniso_U_11
_atom_site_aniso_U_22
_atom_site_aniso_U_33
_atom_site_aniso_U_23
_atom_site_aniso_U_13
_atom_site_aniso_U_12
O1 0.0466(12) 0.0419(12) 0.0923(17) -0.0319(12) 0.0061(11) -0.0128(10)
O2 0.0579(14) 0.0645(14) 0.0604(16) -0.0127(12) -0.0111(12) -0.0211(11)
O3 0.0693(14) 0.0400(12) 0.0795(16) -0.0299(12) 0.0007(12) -0.0118(11)
O4 0.0531(14) 0.0805(15) 0.0548(14) -0.0382(12) 0.0079(11) -0.0188(11)
O5 0.0494(12) 0.0432(12) 0.0798(16) -0.0270(11) 0.0000(11) -0.0129(10)
O6 0.0596(14) 0.0444(12) 0.0930(18) -0.0285(12) 0.0123(12) -0.0236(11)
O7 0.0653(15) 0.0707(15) 0.0650(17) -0.0275(13) 0.0148(13) -0.0235(12)
O8 0.0671(16) 0.1091(19) 0.0734(17) -0.0538(16) 0.0050(13) 0.0045(14)
O9 0.0575(16) 0.133(2) 0.0819(18) -0.0648(17) 0.0066(14) -0.0206(15)
O10 0.0474(15) 0.120(2) 0.102(2) -0.0434(18) 0.0038(14) -0.0057(15)
O11 0.0869(18) 0.128(2) 0.0798(19) -0.0651(18) -0.0018(15) -0.0303(16)
O12 0.0707(18) 0.124(2) 0.094(2) -0.0401(18) -0.0108(15) -0.0370(16)
O13 0.0485(15) 0.135(2) 0.101(2) -0.0266(18) 0.0006(14) -0.0422(16)
O14 0.095(2) 0.128(2) 0.102(2) -0.0695(19) 0.0302(17) -0.0463(19)
O15 0.0628(16) 0.156(3) 0.121(2) -0.099(2) 0.0082(15) -0.0431(17)
O16 0.207(4) 0.233(4) 0.109(3) -0.118(3) 0.058(3) -0.092(3)
N1 0.0343(13) 0.0425(14) 0.0531(15) -0.0208(12) 0.0068(11) -0.0142(11)
N2 0.0390(14) 0.0438(14) 0.0574(16) -0.0225(13) 0.0003(12) -0.0111(12)
N3 0.0357(13) 0.0444(14) 0.0600(17) -0.0233(13) 0.0070(12) -0.0126(11)
N4 0.0416(15) 0.0449(14) 0.0529(16) -0.0263(13) -0.0046(12) -0.0083(12)
C1 0.0396(17) 0.0417(17) 0.0492(19) -0.0170(15) -0.0011(14) -0.0114(14)
C2 0.0362(16) 0.0346(16) 0.0522(19) -0.0131(15) -0.0021(14) -0.0064(13)
C3 0.0459(18) 0.0398(16) 0.0440(18) -0.0139(15) -0.0008(14) -0.0147(14)
C4 0.0529(19) 0.0419(17) 0.0410(18) -0.0176(15) 0.0039(14) -0.0131(15)
C5 0.0418(17) 0.0357(16) 0.057(2) -0.0212(15) 0.0017(15) -0.0076(13)
C6 0.0354(16) 0.0429(16) 0.053(2) -0.0148(15) 0.0073(14) -0.0148(13)
C7 0.0439(18) 0.0348(15) 0.052(2) -0.0145(15) 0.0090(15) -0.0108(13)
C8 0.0383(17) 0.0450(18) 0.0488(19) -0.0206(15) 0.0088(14) -0.0154(14)
C9 0.0491(19) 0.0511(18) 0.0441(19) -0.0181(16) 0.0003(15) -0.0148(15)
C10 0.0381(16) 0.0410(16) 0.056(2) -0.0171(15) 0.0043(14) -0.0091(13)
C11 0.0440(18) 0.0515(18) 0.055(2) -0.0159(16) 0.0115(16) -0.0166(15)
C12 0.0360(16) 0.0457(17) 0.060(2) -0.0191(16) 0.0061(15) -0.0110(14)
C13 0.0399(17) 0.0513(19) 0.070(2) -0.0256(18) 0.0062(16) -0.0186(14)
C14 0.0398(17) 0.0489(17) 0.056(2) -0.0239(16) 0.0038(15) -0.0128(14)
C15 0.0459(18) 0.0495(18) 0.0488(19) -0.0147(16) -0.0032(15) -0.0152(14)
C16 0.0426(17) 0.0389(16) 0.052(2) -0.0153(15) -0.0017(15) -0.0127(13)
C17 0.0431(18) 0.061(2) 0.055(2) -0.0266(18) 0.0147(16) -0.0096(16)
C18 0.047(2) 0.0510(18) 0.055(2) -0.0163(17) 0.0102(17) -0.0094(16)
C19 0.059(2) 0.0506(18) 0.051(2) -0.0209(16) 0.0020(16) -0.0159(16)
C20 0.0380(17) 0.0509(18) 0.059(2) -0.0134(16) 0.0066(15) -0.0101(14)
C21 0.0421(18) 0.0410(16) 0.053(2) -0.0134(15) 0.0084(15) -0.0130(14)
C22 0.0465(18) 0.0526(19) 0.063(2) -0.0264(18) 0.0078(16) -0.0172(16)
C23 0.0546(19) 0.060(2) 0.052(2) -0.0204(17) 0.0119(16) -0.0172(16)
C24 0.0473(18) 0.0572(19) 0.058(2) -0.0287(17) -0.0028(16) -0.0164(15)
C25 0.055(2) 0.0462(19) 0.065(2) -0.0175(18) -0.0092(19) 0.0007(16)
C26 0.046(2) 0.065(2) 0.061(2) -0.0257(18) 0.0017(17) -0.0188(17)
C27 0.056(2) 0.0568(19) 0.061(2) -0.0241(18) 0.0083(17) -0.0156(16)
C28 0.039(2) 0.059(2) 0.076(3) -0.018(2) -0.0032(19) -0.0092(16)
C29 0.0484(18) 0.063(2) 0.054(2) -0.0219(18) -0.0001(16) -0.0194(16)
C30 0.052(2) 0.062(2) 0.069(3) -0.021(2) -0.001(2) -0.0244(18)
C31 0.056(2) 0.0560(19) 0.068(2) -0.0328(18) 0.0060(18) -0.0107(16)
C32 0.0448(19) 0.065(2) 0.066(2) -0.0279(18) 0.0042(16) -0.0214(16)
C33 0.0407(18) 0.055(2) 0.070(2) -0.0259(19) -0.0019(16) -0.0026(15)
C34 0.0396(18) 0.064(2) 0.067(2) -0.0236(19) 0.0142(17) -0.0121(16)
C35 0.0409(18) 0.067(2) 0.066(2) -0.0265(19) 0.0025(17) -0.0107(16)
C36 0.0435(19) 0.065(2) 0.074(3) -0.023(2) 0.0130(17) -0.0101(16)
C37 0.0452(19) 0.061(2) 0.065(2) -0.0202(18) -0.0038(17) -0.0127(16)
C38 0.082(3) 0.067(2) 0.048(2) -0.0237(18) -0.0046(19) -0.023(2)
C39 0.066(2) 0.085(3) 0.057(2) -0.026(2) -0.0065(19) -0.031(2)
C40 0.060(2) 0.071(2) 0.059(2) -0.0286(19) 0.0113(19) -0.0162(19)
C41 0.069(2) 0.072(2) 0.049(2) -0.023(2) -0.0149(19) -0.004(2)
C42 0.0420(18) 0.065(2) 0.080(3) -0.025(2) 0.0119(17) -0.0168(16)
C43 0.059(2) 0.077(2) 0.057(2) -0.025(2) -0.0167(19) -0.0046(19)
C44 0.065(2) 0.070(2) 0.052(2) -0.0241(18) 0.0001(18) -0.0219(18)
C45 0.051(2) 0.075(2) 0.073(2) -0.030(2) 0.0181(19) -0.0158(18)
C46 0.0423(18) 0.066(2) 0.075(2) -0.029(2) -0.0024(17) -0.0079(16)
C47 0.054(2) 0.077(2) 0.067(2) -0.033(2) 0.0012(19) -0.0158(18)
C48 0.0485(19) 0.083(2) 0.060(2) -0.025(2) -0.0016(17) -0.0190(18)
C49 0.041(2) 0.073(2) 0.089(3) -0.023(2) -0.0044(19) -0.0190(17)
C50 0.073(3) 0.080(2) 0.069(2) -0.039(2) 0.025(2) -0.022(2)
C51 0.050(2) 0.066(2) 0.087(3) -0.033(2) 0.0114(19) 0.0019(17)
C52 0.058(2) 0.076(2) 0.067(3) -0.016(2) -0.0023(19) -0.0280(19)
C53 0.061(2) 0.076(2) 0.083(3) -0.034(2) 0.030(2) -0.0137(19)
C54 0.0420(19) 0.066(2) 0.093(3) -0.021(2) -0.001(2) -0.0095(17)
C55 0.050(2) 0.064(2) 0.075(3) -0.025(2) 0.0149(19) -0.0091(18)
C56 0.054(2) 0.063(2) 0.089(3) -0.032(2) 0.016(2) -0.0110(18)
C57 0.085(3) 0.052(2) 0.061(3) -0.0164(19) -0.013(2) -0.0026(19)
C58 0.0372(19) 0.080(3) 0.094(3) -0.020(2) 0.012(2) -0.0189(18)
C59 0.069(2) 0.065(2) 0.077(3) -0.031(2) 0.021(2) -0.0044(18)
C60 0.043(2) 0.097(3) 0.072(3) -0.035(2) 0.0069(18) -0.0221(18)
C61 0.054(2) 0.083(3) 0.075(3) -0.035(2) 0.0048(19) -0.0153(19)
C62 0.059(2) 0.103(3) 0.067(3) -0.038(3) 0.006(2) 0.001(2)
C63 0.078(3) 0.095(3) 0.063(2) -0.030(2) 0.009(2) -0.035(2)
C64 0.064(2) 0.102(3) 0.071(3) -0.048(3) 0.012(2) -0.024(2)
C65 0.081(3) 0.110(3) 0.070(3) -0.058(2) 0.011(2) -0.014(2)
C66 0.080(3) 0.103(3) 0.062(2) -0.041(2) 0.017(2) -0.025(2)
C67 0.079(3) 0.081(3) 0.092(3) -0.036(3) -0.002(2) -0.011(2)
C68 0.072(2) 0.096(3) 0.090(3) -0.049(2) -0.011(2) -0.030(2)
C69 0.088(3) 0.100(3) 0.085(3) -0.048(2) 0.035(2) -0.043(2)
C70 0.086(3) 0.082(3) 0.093(3) -0.052(3) 0.029(2) -0.011(2)
C71 0.068(3) 0.074(3) 0.071(3) -0.016(2) 0.015(2) 0.006(2)
C72 0.082(3) 0.084(3) 0.088(3) -0.033(2) -0.024(2) -0.019(2)
C73 0.090(3) 0.091(3) 0.080(3) -0.015(2) -0.036(2) -0.032(2)
C74 0.062(2) 0.121(3) 0.079(3) -0.054(3) 0.015(2) -0.031(2)
C75 0.139(4) 0.057(2) 0.064(3) -0.008(2) -0.005(3) -0.006(3)
C76 0.136(4) 0.075(3) 0.066(3) -0.025(2) 0.021(3) -0.001(3)
C77 0.187(6) 0.058(3) 0.069(3) -0.022(3) -0.036(4) -0.003(3)
C78 0.114(3) 0.123(3) 0.069(3) -0.058(3) 0.012(2) -0.006(3)
C79 0.143(4) 0.097(3) 0.072(3) -0.043(3) 0.010(3) -0.011(3)
C80 0.101(4) 0.138(4) 0.063(3) -0.031(3) 0.011(3) -0.021(3)
C81 0.126(4) 0.122(4) 0.058(3) -0.045(3) 0.028(3) -0.057(3)
C82 0.111(4) 0.103(3) 0.090(3) -0.028(3) 0.014(3) -0.041(3)
C83 0.070(3) 0.153(4) 0.086(3) -0.052(3) 0.032(2) -0.048(3)
C84 0.185(5) 0.064(3) 0.073(3) -0.034(2) -0.012(3) 0.018(3)
C85 0.114(4) 0.151(4) 0.079(3) -0.045(3) -0.007(3) -0.055(3)
C86 0.144(5) 0.087(3) 0.106(4) -0.033(3) -0.055(4) -0.016(3)
C87 0.152(5) 0.110(4) 0.074(3) -0.029(3) 0.038(3) 0.004(4)
C88 0.241(7) 0.085(3) 0.066(3) -0.029(3) -0.019(4) 0.029(4)

loop_
_atom_type_symbol
_atom_type_description
_atom_type_scat_dispersion_real
_atom_type_scat_dispersion_imag
_atom_type_scat_source
C C 0.0033 0.0016 'International Tables Vol C Tables 4.2.6.8 and 6.1.1.4'
H H 0.0000 0.0000 'International Tables Vol C Tables 4.2.6.8 and 6.1.1.4'
N N 0.0061 0.0033 'International Tables Vol C Tables 4.2.6.8 and 6.1.1.4'
O O 0.0106 0.0060 'International Tables Vol C Tables 4.2.6.8 and 6.1.1.4'

loop_
_geom_angle_atom_site_label_1
_geom_angle_atom_site_label_2
_geom_angle_atom_site_label_3
_geom_angle
C28 O2 C73 115.8(3)
C26 O4 C65 116.0(2)
C30 O7 C69 116.3(3)
C18 O8 C78 117.0(3)
C1 N1 C6 122.8(2)
C1 N1 H1 118(4)
C6 N1 H1 119(4)
C8 N2 C3 123.6(2)
C8 N2 H2 117(4)
C3 N2 H2 119(4)
C2 N3 C7 125.5(2)
C2 N3 H3 120(4)
C7 N3 H3 114(4)
C4 N4 C5 123.9(2)
C4 N4 H4 117(4)
C5 N4 H4 119(4)
O6 C1 N1 123.9(3)
O6 C1 C12 121.5(3)
N1 C1 C12 114.5(2)
O1 C2 N3 124.1(3)
O1 C2 C10 120.8(3)
N3 C2 C10 115.1(2)
C19 C3 C9 120.5(3)
C19 C3 N2 119.4(3)
C9 C3 N2 120.1(2)
O3 C4 N4 123.5(3)
O3 C4 C24 121.9(3)
N4 C4 C24 114.6(2)
C31 C5 C16 120.7(3)
C31 C5 N4 119.1(3)
C16 C5 N4 120.0(2)
C32 C6 C11 120.9(3)
C32 C6 N1 119.2(3)
C11 C6 N1 119.8(2)
C27 C7 C21 120.3(3)
C27 C7 N3 120.6(3)
C21 C7 N3 119.1(3)
O5 C8 N2 123.4(3)
O5 C8 C14 120.7(3)
N2 C8 C14 115.8(2)
C3 C9 C48 117.6(3)
C3 C9 C35 121.6(3)
C48 C9 C35 120.7(3)
C18 C10 C2 118.3(2)
C18 C10 C42 116.2(3)
C2 C10 C42 116.6(2)
C18 C10 C33 117.7(2)
C2 C10 C33 116.3(2)
C42 C10 C33 57.72(19)
C6 C11 C45 117.2(3)
C6 C11 C23 121.7(3)
C45 C11 C23 121.2(3)
C28 C12 C1 119.4(3)
C28 C12 C51 113.8(3)
C1 C12 C51 117.0(2)
C28 C12 C34 116.0(3)
C1 C12 C34 117.7(2)
C51 C12 C34 58.14(19)
C46 C13 C22 123.2(3)
C46 C13 C14 59.58(19)
C22 C13 C14 121.1(2)
C46 C13 H13 114.1
C22 C13 H13 114.1
C14 C13 H13 114.1
C26 C14 C8 122.2(2)
C26 C14 C46 114.2(3)
C8 C14 C46 116.5(2)
C26 C14 C13 113.7(2)
C8 C14 C13 115.8(2)
C46 C14 C13 57.72(19)
C29 C15 C16 126.7(3)
C29 C15 H15 116.6
C16 C15 H15 116.6
C5 C16 C37 117.2(3)
C5 C16 C15 121.2(3)
C37 C16 C15 121.6(3)
C40 C17 C55 117.8(3)
C40 C17 C34 123.6(3)
C55 C17 C34 118.6(3)
O9 C18 O8 122.8(3)
O9 C18 C10 125.0(3)
O8 C18 C10 112.2(3)
C38 C19 C3 120.2(3)
C38 C19 H19 119.9
C3 C19 H19 119.9
C60 C20 C21 127.1(3)
C60 C20 H20 116.5
C21 C20 H20 116.5
C36 C21 C7 117.6(3)
C36 C21 C20 121.2(3)
C7 C21 C20 121.1(3)
C84 C22 C59 116.9(3)
C84 C22 C13 120.3(3)
C59 C22 C13 122.8(3)
C66 C23 C11 126.7(3)
C66 C23 H23 116.7
C11 C23 H23 116.7
C30 C24 C4 120.2(3)
C30 C24 C68 113.4(3)
C4 C24 C68 117.0(3)
C30 C24 C43 115.4(3)
C4 C24 C43 117.4(3)
C68 C24 C43 58.0(2)
C72 C25 C57 117.9(4)
C72 C25 C33 120.6(4)
C57 C25 C33 121.4(3)
O15 C26 O4 123.1(3)
O15 C26 C14 123.7(3)
O4 C26 C14 113.2(3)
C50 C27 C7 120.1(3)
C50 C27 H27 120.0
C7 C27 H27 120.0
O13 C28 O2 123.6(3)
O13 C28 C12 123.9(3)
O2 C28 C12 112.5(3)
C15 C29 C44 125.0(3)
C15 C29 H29 117.5
C44 C29 H29 117.5
O10 C30 O7 123.1(3)
O10 C30 C24 125.4(3)
O7 C30 C24 111.5(3)
C56 C31 C5 120.7(3)
C56 C31 H31 119.6
C5 C31 H31 119.6
C49 C32 C6 120.4(3)
C49 C32 H32 119.8
C6 C32 H32 119.8
C42 C33 C25 120.8(3)
C42 C33 C10 60.22(19)
C25 C33 C10 119.7(2)
C42 C33 H33 115.1
C25 C33 H33 115.1
C10 C33 H33 115.1
C51 C34 C17 123.9(3)
C51 C34 C12 59.8(2)
C17 C34 C12 123.4(2)
C51 C34 H34 113.2
C17 C34 H34 113.2
C12 C34 H34 113.2
C47 C35 C9 125.8(3)
C47 C35 H35 117.1
C9 C35 H35 117.1
C53 C36 C21 121.6(3)
C53 C36 H36 119.2
C21 C36 H36 119.2
C54 C37 C16 121.6(3)
C54 C37 H37 119.2
C16 C37 H37 119.2
C39 C38 C19 120.0(3)
C39 C38 H38 120.0
C19 C38 H38 120.0
C48 C39 C38 120.4(3)
C48 C39 H39 119.8
C38 C39 H39 119.8
C17 C40 C64 120.6(3)
C17 C40 H40 119.7
C64 C40 H40 119.7
C67 C41 C76 116.1(4)
C67 C41 C43 119.1(3)
C76 C41 C43 124.8(4)
C33 C42 C10 62.1(2)
C33 C42 H42A 117.6
C10 C42 H42A 117.6
C33 C42 H42B 117.6
C10 C42 H42B 117.6
H42A C42 H42B 114.6
C68 C43 C41 124.1(3)
C68 C43 C24 60.5(2)
C41 C43 C24 121.5(3)
C68 C43 H43 113.5
C41 C43 H43 113.5
C24 C43 H43 113.5
O11 C44 C29 120.0(3)
O11 C44 C74 119.6(3)
C29 C44 C74 120.3(3)
C58 C45 C11 121.9(3)
C58 C45 H45 119.1
C11 C45 H45 119.1
C13 C46 C14 62.7(2)
C13 C46 H46A 117.5
C14 C46 H46A 117.5
C13 C46 H46B 117.5
C14 C46 H46B 117.5
H46A C46 H46B 114.6
C35 C47 C61 123.4(3)
C35 C47 H47 118.3
C61 C47 H47 118.3
C39 C48 C9 121.3(3)
C39 C48 H48 119.4
C9 C48 H48 119.4
C32 C49 C58 119.3(3)
C32 C49 H49 120.3
C58 C49 H49 120.3
C53 C50 C27 120.3(3)
C53 C50 H50 119.8
C27 C50 H50 119.8
C34 C51 C12 62.1(2)
C34 C51 H51A 117.6
C12 C51 H51A 117.6
C34 C51 H51B 117.6
C12 C51 H51B 117.6
H51A C51 H51B 114.6
O12 C52 C60 119.5(3)
O12 C52 C63 120.8(3)
C60 C52 C63 119.7(3)
C36 C53 C50 120.0(3)
C36 C53 H53 120.0
C50 C53 H53 120.0
C37 C54 C56 120.4(3)
C37 C54 H54 119.8
C56 C54 H54 119.8
C71 C55 C17 121.4(3)
C71 C55 H55 119.3
C17 C55 H55 119.3
C31 C56 C54 119.3(3)
C31 C56 H56 120.4
C54 C56 H56 120.4
C25 C57 C75 120.6(4)
C25 C57 H57 119.7
C75 C57 H57 119.7
C45 C58 C49 120.2(3)
C45 C58 H58 119.9
C49 C58 H58 119.9
C22 C59 C70 121.2(4)
C22 C59 H59 119.4
C70 C59 H59 119.4
C20 C60 C52 127.0(3)
C20 C60 H60 116.5
C52 C60 H60 116.5
O14 C61 C47 120.3(3)
O14 C61 C83 120.0(4)
C47 C61 C83 119.6(3)
C64 C62 C71 119.6(4)
C64 C62 H62 120.2
C71 C62 H62 120.2
C52 C63 H63A 109.5
C52 C63 H63B 109.5
H63A C63 H63B 109.5
C52 C63 H63C 109.5
H63A C63 H63C 109.5
H63B C63 H63C 109.5
C62 C64 C40 120.7(4)
C62 C64 H64 119.7
C40 C64 H64 119.7
O4 C65 H65A 109.5
O4 C65 H65B 109.5
H65A C65 H65B 109.5
O4 C65 H65C 109.5
H65A C65 H65C 109.5
H65B C65 H65C 109.5
C23 C66 C81 126.2(4)
C23 C66 H66 116.9
C81 C66 H66 116.9
C41 C67 C82 122.0(4)
C41 C67 H67 119.0
C82 C67 H67 119.0
C43 C68 C24 61.6(2)
C43 C68 H68A 117.6
C24 C68 H68A 117.6
C43 C68 H68B 117.6
C24 C68 H68B 117.6
H68A C68 H68B 114.7
O7 C69 H69A 109.5
O7 C69 H69B 109.5
H69A C69 H69B 109.5
O7 C69 H69C 109.5
H69A C69 H69C 109.5
H69B C69 H69C 109.5
C79 C70 C59 120.7(4)
C79 C70 H70 119.6
C59 C70 H70 119.6
C62 C71 C55 120.0(4)
C62 C71 H71 120.0
C55 C71 H71 120.0
C86 C72 C25 121.5(5)
C86 C72 H72 119.3
C25 C72 H72 119.3
O2 C73 H73A 109.5
O2 C73 H73B 109.5
H73A C73 H73B 109.5
O2 C73 H73C 109.5
H73A C73 H73C 109.5
H73B C73 H73C 109.5
C44 C74 H74A 109.5
C44 C74 H74B 109.5
H74A C74 H74B 109.5
C44 C74 H74C 109.5
H74A C74 H74C 109.5
H74B C74 H74C 109.5
C77 C75 C57 120.0(5)
C77 C75 H75 120.0
C57 C75 H75 120.0
C87 C76 C41 121.5(4)
C87 C76 H76 119.3
C41 C76 H76 119.3
C86 C77 C75 119.4(5)
C86 C77 H77 120.3
C75 C77 H77 120.3
O8 C78 H78A 109.5
O8 C78 H78B 109.5
H78A C78 H78B 109.5
O8 C78 H78C 109.5
H78A C78 H78C 109.5
H78B C78 H78C 109.5
C70 C79 C88 119.1(4)
C70 C79 H79 120.4
C88 C79 H79 120.4
C87 C80 C82 119.1(5)
C87 C80 H80 120.5
C82 C80 H80 120.5
O16 C81 C66 119.6(5)
O16 C81 C85 119.4(4)
C66 C81 C85 121.0(4)
C80 C82 C67 120.3(5)
C80 C82 H82 119.9
C67 C82 H82 119.9
C61 C83 H83A 109.5
C61 C83 H83B 109.5
H83A C83 H83B 109.5
C61 C83 H83C 109.5
H83A C83 H83C 109.5
H83B C83 H83C 109.5
C22 C84 C88 121.4(4)
C22 C84 H84 119.3
C88 C84 H84 119.3
C81 C85 H85A 109.5
C81 C85 H85B 109.5
H85A C85 H85B 109.5
C81 C85 H85C 109.5
H85A C85 H85C 109.5
H85B C85 H85C 109.5
C72 C86 C77 120.6(5)
C72 C86 H86 119.7
C77 C86 H86 119.7
C80 C87 C76 121.1(5)
C80 C87 H87 119.5
C76 C87 H87 119.5
C79 C88 C84 120.4(4)
C79 C88 H88 119.8
C84 C88 H88 119.8

loop_
_geom_bond_atom_site_label_1
_geom_bond_atom_site_label_2
_geom_bond_distance
O1 C2 1.222(3)
O2 C28 1.326(4)
O2 C73 1.444(4)
O3 C4 1.221(3)
O4 C26 1.319(3)
O4 C65 1.453(3)
O5 C8 1.221(3)
O6 C1 1.217(3)
O7 C30 1.334(4)
O7 C69 1.451(4)
O8 C18 1.315(3)
O8 C78 1.437(4)
O9 C18 1.186(3)
O10 C30 1.203(4)
O11 C44 1.223(3)
O12 C52 1.215(4)
O13 C28 1.206(4)
O14 C61 1.226(4)
O15 C26 1.191(3)
O16 C81 1.235(4)
N1 C1 1.343(3)
N1 C6 1.436(3)
N1 H1 0.866(10)
N2 C8 1.345(3)
N2 C3 1.430(3)
N2 H2 0.865(10)
N3 C2 1.338(3)
N3 C7 1.423(3)
N3 H3 0.852(10)
N4 C4 1.343(3)
N4 C5 1.427(3)
N4 H4 0.867(10)
C1 C12 1.506(4)
C2 C10 1.496(4)
C3 C19 1.378(4)
C3 C9 1.390(4)
C4 C24 1.510(4)
C5 C31 1.389(4)
C5 C16 1.390(4)
C6 C32 1.383(4)
C6 C11 1.386(4)
C7 C27 1.385(4)
C7 C21 1.398(4)
C8 C14 1.499(4)
C9 C48 1.400(4)
C9 C35 1.445(4)
C10 C18 1.490(4)
C10 C42 1.516(4)
C10 C33 1.543(4)
C11 C45 1.398(4)
C11 C23 1.458(4)
C12 C28 1.481(4)
C12 C51 1.509(4)
C12 C34 1.544(4)
C13 C46 1.476(4)
C13 C22 1.477(4)
C13 C14 1.551(4)
C13 H13 0.9800
C14 C26 1.493(4)
C14 C46 1.505(4)
C15 C29 1.324(4)
C15 C16 1.460(4)
C15 H15 0.9300
C16 C37 1.399(4)
C17 C40 1.381(4)
C17 C55 1.388(4)
C17 C34 1.488(4)
C19 C38 1.374(4)
C19 H19 0.9300
C20 C60 1.312(4)
C20 C21 1.464(4)
C20 H20 0.9300
C21 C36 1.395(4)
C22 C84 1.363(5)
C22 C59 1.365(4)
C23 C66 1.312(4)
C23 H23 0.9300
C24 C30 1.479(4)
C24 C68 1.515(4)
C24 C43 1.531(4)
C25 C72 1.372(5)
C25 C57 1.380(5)
C25 C33 1.478(4)
C27 C50 1.374(4)
C27 H27 0.9300
C29 C44 1.464(4)
C29 H29 0.9300
C31 C56 1.371(4)
C31 H31 0.9300
C32 C49 1.375(4)
C32 H32 0.9300
C33 C42 1.477(4)
C33 H33 0.9800
C34 C51 1.484(4)
C34 H34 0.9800
C35 C47 1.337(4)
C35 H35 0.9300
C36 C53 1.363(4)
C36 H36 0.9300
C37 C54 1.368(4)
C37 H37 0.9300
C38 C39 1.364(4)
C38 H38 0.9300
C39 C48 1.358(4)
C39 H39 0.9300
C40 C64 1.387(5)
C40 H40 0.9300
C41 C67 1.374(5)
C41 C76 1.376(5)
C41 C43 1.485(5)
C42 H42A 0.9700
C42 H42B 0.9700
C43 C68 1.476(5)
C43 H43 0.9800
C44 C74 1.481(5)
C45 C58 1.361(5)
C45 H45 0.9300
C46 H46A 0.9700
C46 H46B 0.9700
C47 C61 1.449(4)
C47 H47 0.9300
C48 H48 0.9300
C49 C58 1.377(5)
C49 H49 0.9300
C50 C53 1.370(5)
C50 H50 0.9300
C51 H51A 0.9700
C51 H51B 0.9700
C52 C60 1.457(5)
C52 C63 1.487(5)
C53 H53 0.9300
C54 C56 1.378(5)
C54 H54 0.9300
C55 C71 1.379(5)
C55 H55 0.9300
C56 H56 0.9300
C57 C75 1.386(5)
C57 H57 0.9300
C58 H58 0.9300
C59 C70 1.378(5)
C59 H59 0.9300
C60 H60 0.9300
C61 C83 1.485(5)
C62 C64 1.367(5)
C62 C71 1.371(5)
C62 H62 0.9300
C63 H63A 0.9600
C63 H63B 0.9600
C63 H63C 0.9600
C64 H64 0.9300
C65 H65A 0.9600
C65 H65B 0.9600
C65 H65C 0.9600
C66 C81 1.452(5)
C66 H66 0.9300
C67 C82 1.379(6)
C67 H67 0.9300
C68 H68A 0.9700
C68 H68B 0.9700
C69 H69A 0.9600
C69 H69B 0.9600
C69 H69C 0.9600
C70 C79 1.332(5)
C70 H70 0.9300
C71 H71 0.9300
C72 C86 1.362(6)
C72 H72 0.9300
C73 H73A 0.9600
C73 H73B 0.9600
C73 H73C 0.9600
C74 H74A 0.9600
C74 H74B 0.9600
C74 H74C 0.9600
C75 C77 1.367(6)
C75 H75 0.9300
C76 C87 1.372(6)
C76 H76 0.9300
C77 C86 1.365(7)
C77 H77 0.9300
C78 H78A 0.9600
C78 H78B 0.9600
C78 H78C 0.9600
C79 C88 1.353(5)
C79 H79 0.9300
C80 C87 1.348(6)
C80 C82 1.347(6)
C80 H80 0.9300
C81 C85 1.465(6)
C82 H82 0.9300
C83 H83A 0.9600
C83 H83B 0.9600
C83 H83C 0.9600
C84 C88 1.370(5)
C84 H84 0.9300
C85 H85A 0.9600
C85 H85B 0.9600
C85 H85C 0.9600
C86 H86 0.9300
C87 H87 0.9300
C88 H88 0.9300

loop_
_geom_torsion_atom_site_label_1
_geom_torsion_atom_site_label_2
_geom_torsion_atom_site_label_3
_geom_torsion_atom_site_label_4
_geom_torsion
C6 N1 C1 O6 1.2(5)
C6 N1 C1 C12 -175.1(2)
C7 N3 C2 O1 2.0(5)
C7 N3 C2 C10 -179.7(3)
C8 N2 C3 C19 53.3(4)
C8 N2 C3 C9 -126.1(3)
C5 N4 C4 O3 -1.7(5)
C5 N4 C4 C24 175.7(3)
C4 N4 C5 C31 -51.1(4)
C4 N4 C5 C16 132.6(3)
C1 N1 C6 C32 47.7(4)
C1 N1 C6 C11 -134.8(3)
C2 N3 C7 C27 -50.4(4)
C2 N3 C7 C21 131.7(3)
C3 N2 C8 O5 -1.4(4)
C3 N2 C8 C14 -179.0(3)
C19 C3 C9 C48 2.1(4)
N2 C3 C9 C48 -178.4(3)
C19 C3 C9 C35 -174.9(3)
N2 C3 C9 C35 4.6(4)
O1 C2 C10 C18 -140.7(3)
N3 C2 C10 C18 41.0(4)
O1 C2 C10 C42 5.5(4)
N3 C2 C10 C42 -172.9(3)
O1 C2 C10 C33 70.7(4)
N3 C2 C10 C33 -107.6(3)
C32 C6 C11 C45 0.7(4)
N1 C6 C11 C45 -176.7(3)
C32 C6 C11 C23 -178.3(3)
N1 C6 C11 C23 4.3(4)
O6 C1 C12 C28 123.5(3)
N1 C1 C12 C28 -60.1(4)
O6 C1 C12 C51 -20.3(4)
N1 C1 C12 C51 156.1(3)
O6 C1 C12 C34 -86.7(4)
N1 C1 C12 C34 89.8(3)
O5 C8 C14 C26 130.4(3)
N2 C8 C14 C26 -51.9(4)
O5 C8 C14 C46 -18.3(4)
N2 C8 C14 C46 159.3(3)
O5 C8 C14 C13 -83.4(3)
N2 C8 C14 C13 94.3(3)
C46 C13 C14 C26 -104.7(3)
C22 C13 C14 C26 142.6(3)
C46 C13 C14 C8 106.3(3)
C22 C13 C14 C8 -6.5(4)
C22 C13 C14 C46 -112.8(3)
C31 C5 C16 C37 0.5(4)
N4 C5 C16 C37 176.7(3)
C31 C5 C16 C15 179.9(3)
N4 C5 C16 C15 -3.9(4)
C29 C15 C16 C5 164.5(3)
C29 C15 C16 C37 -16.1(5)
C78 O8 C18 O9 3.4(5)
C78 O8 C18 C10 -175.3(3)
C2 C10 C18 O9 1.9(5)
C42 C10 C18 O9 -144.5(3)
C33 C10 C18 O9 150.0(3)
C2 C10 C18 O8 -179.5(3)
C42 C10 C18 O8 34.2(4)
C33 C10 C18 O8 -31.3(4)
C9 C3 C19 C38 0.7(4)
N2 C3 C19 C38 -178.7(3)
C27 C7 C21 C36 1.9(4)
N3 C7 C21 C36 179.9(2)
C27 C7 C21 C20 -179.3(3)
N3 C7 C21 C20 -1.3(4)
C60 C20 C21 C36 -13.6(5)
C60 C20 C21 C7 167.7(3)
C46 C13 C22 C84 -160.3(4)
C14 C13 C22 C84 -88.5(4)
C46 C13 C22 C59 19.5(5)
C14 C13 C22 C59 91.3(4)
C6 C11 C23 C66 -168.8(3)
C45 C11 C23 C66 12.2(5)
O3 C4 C24 C30 -121.6(3)
N4 C4 C24 C30 60.9(4)
O3 C4 C24 C68 22.9(4)
N4 C4 C24 C68 -154.7(3)
O3 C4 C24 C43 88.9(4)
N4 C4 C24 C43 -88.6(3)
C65 O4 C26 O15 -4.3(5)
C65 O4 C26 C14 176.9(3)
C8 C14 C26 O15 -176.3(3)
C46 C14 C26 O15 -26.9(5)
C13 C14 C26 O15 36.9(5)
C8 C14 C26 O4 2.5(4)
C46 C14 C26 O4 151.9(3)
C13 C14 C26 O4 -144.3(3)
C21 C7 C27 C50 -1.1(4)
N3 C7 C27 C50 -179.0(3)
C73 O2 C28 O13 2.2(5)
C73 O2 C28 C12 -175.4(3)
C1 C12 C28 O13 164.7(3)
C51 C12 C28 O13 -50.4(4)
C34 C12 C28 O13 14.3(4)
C1 C12 C28 O2 -17.7(4)
C51 C12 C28 O2 127.2(3)
C34 C12 C28 O2 -168.1(2)
C16 C15 C29 C44 177.1(3)
C69 O7 C30 O10 -3.4(5)
C69 O7 C30 C24 174.1(3)
C4 C24 C30 O10 -165.6(3)
C68 C24 C30 O10 48.8(5)
C43 C24 C30 O10 -15.5(5)
C4 C24 C30 O7 16.9(4)
C68 C24 C30 O7 -128.7(3)
C43 C24 C30 O7 167.0(3)
C16 C5 C31 C56 -1.7(5)
N4 C5 C31 C56 -177.9(3)
C11 C6 C32 C49 0.8(5)
N1 C6 C32 C49 178.2(3)
C72 C25 C33 C42 -46.1(4)
C57 C25 C33 C42 134.2(3)
C72 C25 C33 C10 -117.1(3)
C57 C25 C33 C10 63.2(4)
C18 C10 C33 C42 105.0(3)
C2 C10 C33 C42 -106.2(3)
C18 C10 C33 C25 -144.4(3)
C2 C10 C33 C25 4.4(4)
C42 C10 C33 C25 110.6(3)
C40 C17 C34 C51 -19.3(5)
C55 C17 C34 C51 158.2(3)
C40 C17 C34 C12 54.2(4)
C55 C17 C34 C12 -128.3(3)
C28 C12 C34 C51 -103.0(3)
C1 C12 C34 C51 106.1(3)
C28 C12 C34 C17 144.0(3)
C1 C12 C34 C17 -6.8(4)
C51 C12 C34 C17 -113.0(3)
C3 C9 C35 C47 154.4(3)
C48 C9 C35 C47 -22.5(5)
C7 C21 C36 C53 -1.3(5)
C20 C21 C36 C53 179.9(3)
C5 C16 C37 C54 1.0(4)
C15 C16 C37 C54 -178.4(3)
C3 C19 C38 C39 -2.9(5)
C19 C38 C39 C48 2.1(5)
C55 C17 C40 C64 0.4(4)
C34 C17 C40 C64 177.9(3)
C25 C33 C42 C10 -108.9(3)
C18 C10 C42 C33 -107.5(3)
C2 C10 C42 C33 105.6(3)
C67 C41 C43 C68 -174.1(3)
C76 C41 C43 C68 5.9(5)
C67 C41 C43 C24 112.3(4)
C76 C41 C43 C24 -67.7(5)
C30 C24 C43 C68 102.8(3)
C4 C24 C43 C68 -106.2(3)
C30 C24 C43 C41 -143.0(3)
C4 C24 C43 C41 7.9(4)
C68 C24 C43 C41 114.1(4)
C15 C29 C44 O11 -177.7(3)
C15 C29 C44 C74 2.0(5)
C6 C11 C45 C58 -1.8(5)
C23 C11 C45 C58 177.2(3)
C22 C13 C46 C14 109.4(3)
C26 C14 C46 C13 103.7(3)
C8 C14 C46 C13 -105.1(3)
C9 C35 C47 C61 -175.8(3)
C38 C39 C48 C9 0.9(5)
C3 C9 C48 C39 -3.0(5)
C35 C9 C48 C39 174.1(3)
C6 C32 C49 C58 -1.2(5)
C7 C27 C50 C53 -0.5(5)
C17 C34 C51 C12 112.0(3)
C28 C12 C51 C34 106.9(3)
C1 C12 C51 C34 -107.3(3)
C21 C36 C53 C50 -0.1(5)
C27 C50 C53 C36 1.1(5)
C16 C37 C54 C56 -1.4(5)
C40 C17 C55 C71 0.4(4)
C34 C17 C55 C71 -177.2(3)
C5 C31 C56 C54 1.3(5)
C37 C54 C56 C31 0.2(5)
C72 C25 C57 C75 -0.1(5)
C33 C25 C57 C75 179.6(3)
C11 C45 C58 C49 1.4(5)
C32 C49 C58 C45 0.1(5)
C84 C22 C59 C70 -2.0(5)
C13 C22 C59 C70 178.2(3)
C21 C20 C60 C52 -179.2(3)
O12 C52 C60 C20 -178.8(4)
C63 C52 C60 C20 1.7(6)
C35 C47 C61 O14 -14.4(5)
C35 C47 C61 C83 167.5(3)
C71 C62 C64 C40 -0.2(5)
C17 C40 C64 C62 -0.5(5)
C11 C23 C66 C81 -178.0(3)
C76 C41 C67 C82 -0.9(6)
C43 C41 C67 C82 179.0(3)
C41 C43 C68 C24 -110.0(3)
C30 C24 C68 C43 -106.3(3)
C4 C24 C68 C43 106.9(3)
C22 C59 C70 C79 -0.3(6)
C64 C62 C71 C55 0.9(5)
C17 C55 C71 C62 -1.1(5)
C57 C25 C72 C86 0.7(5)
C33 C25 C72 C86 -179.0(3)
C25 C57 C75 C77 -0.1(5)
C67 C41 C76 C87 1.6(6)
C43 C41 C76 C87 -178.4(4)
C57 C75 C77 C86 -0.2(6)
C59 C70 C79 C88 2.8(7)
C23 C66 C81 O16 -178.6(4)
C23 C66 C81 C85 0.4(7)
C87 C80 C82 C67 0.1(7)
C41 C67 C82 C80 0.1(7)
C59 C22 C84 C88 1.8(7)
C13 C22 C84 C88 -178.5(5)
C25 C72 C86 C77 -1.0(7)
C75 C77 C86 C72 0.8(7)
C82 C80 C87 C76 0.6(8)
C41 C76 C87 C80 -1.5(8)
C70 C79 C88 C84 -3.0(9)
C22 C84 C88 C79 0.7(9)
